data_8107561
loop_
_publ_author_name
'Yuan, Lin'
'Deng, Shao-Wen'
'Liu, Fang'
'Li, Zhong-Yan'

_publ_section_title
;
 The crystal structure of (E)-N
 &#x2032;-(2-bromobenzylidene)-2-naphthohydrazide, C36H26Br2N4O2
;
_journal_issue 4
_journal_name_full 'Zeitschrift f\"ur Kristallographie - New Crystal Structures'
_journal_page_first 783
_journal_page_last 785
_journal_paper_doi 10.1515/ncrs-2023-0208
_journal_volume 238
_journal_year 2023
_chemical_formula_moiety '2(C18 H13 Br N2 O)'
_chemical_formula_sum 'C36 H26 Br2 N4 O2'
_chemical_formula_weight 706.43
_chemical_name_systematic
;
(E)-N'-(2-bromobenzylidene)-2-naphthohydrazide
;
_space_group_crystal_system triclinic
_space_group_IT_number 1
_space_group_name_Hall 'P 1'
_space_group_name_H-M_alt 'P 1'
_atom_sites_solution_hydrogens geom
_atom_sites_solution_primary direct
_cell_angle_alpha 91.610(6)
_cell_angle_beta 91.436(6)
_cell_angle_gamma 100.925(6)
_cell_formula_units_Z 1
_cell_length_a 8.700(5)
_cell_length_b 9.188(5)
_cell_length_c 9.722(6)
_cell_measurement_reflns_used 4391
_cell_measurement_temperature 296(2)
_cell_measurement_theta_max 26.45
_cell_measurement_theta_min 2.26
_cell_volume 762.4(8)
_computing_cell_refinement 'Bruker SMART [1]'
_computing_data_collection 'Bruker SMART [1]'
_computing_data_reduction 'Bruker SAINT [1]'
_computing_molecular_graphics 'Bruker SHELXTL [1]'
_computing_publication_material 'Bruker SHELXTL [1]'
_computing_structure_refinement 'SHELXL-2014/7 [3]'
_computing_structure_solution 'SHELXT  [2]'
_diffrn_ambient_temperature 296.15
_diffrn_measured_fraction_theta_full 0.994
_diffrn_measured_fraction_theta_max 0.994
_diffrn_measurement_device_type 'Bruker APEX-II CCD'
_diffrn_measurement_method '\f and \w scans'
_diffrn_radiation_type MoK\a
_diffrn_radiation_wavelength 0.71073
_diffrn_reflns_av_R_equivalents 0.0206
_diffrn_reflns_av_unetI/netI 0.0628
_diffrn_reflns_Laue_measured_fraction_full 0.994
_diffrn_reflns_Laue_measured_fraction_max 0.994
_diffrn_reflns_limit_h_max 10
_diffrn_reflns_limit_h_min -10
_diffrn_reflns_limit_k_max 10
_diffrn_reflns_limit_k_min -10
_diffrn_reflns_limit_l_max 11
_diffrn_reflns_limit_l_min -11
_diffrn_reflns_number 7133
_diffrn_reflns_point_group_measured_fraction_full 0.961
_diffrn_reflns_point_group_measured_fraction_max 0.961
_diffrn_reflns_theta_full 25.010
_diffrn_reflns_theta_max 25.010
_diffrn_reflns_theta_min 2.097
_diffrn_standards_number 0
_exptl_absorpt_coefficient_mu 2.699
_exptl_absorpt_correction_T_max 0.7455
_exptl_absorpt_correction_T_min 0.5592
_exptl_absorpt_correction_type multi-scan
_exptl_absorpt_process_details
;
SADABS-2014/5 (Bruker,2014/5) was used for absorption correction.
wR2(int) was 0.1224 before and 0.0627 after correction.
The Ratio of minimum to maximum transmission is 0.7501.
The \l/2 correction factor is 0.00150.
;
_exptl_crystal_density_diffrn 1.539
_exptl_crystal_description block
_exptl_crystal_F_000 356
_refine_diff_density_max 0.771
_refine_diff_density_min -0.356
_refine_diff_density_rms 0.057
_refine_ls_abs_structure_details
;
 Flack x determined using 1928 quotients [(I+)-(I-)]/[(I+)+(I-)]
 (Parsons, Flack and Wagner, Acta Cryst. B69 (2013) 249-259).
;
_refine_ls_abs_structure_Flack 0.055(6)
_refine_ls_extinction_coef .
_refine_ls_extinction_method none
_refine_ls_goodness_of_fit_ref 1.010
_refine_ls_hydrogen_treatment constr
_refine_ls_matrix_type full
_refine_ls_number_parameters 397
_refine_ls_number_reflns 5181
_refine_ls_number_restraints 3
_refine_ls_restrained_S_all 1.010
_refine_ls_R_factor_all 0.0438
_refine_ls_R_factor_gt 0.0381
_refine_ls_shift/su_max 0.000
_refine_ls_shift/su_mean 0.000
_refine_ls_structure_factor_coef Fsqd
_refine_ls_weighting_details 'w=1/[\s^2^(Fo^2^)+(0.0490P)^2^] where P=(Fo^2^+2Fc^2^)/3'
_refine_ls_weighting_scheme calc
_refine_ls_wR_factor_gt 0.0985
_refine_ls_wR_factor_ref 0.1016
_reflns_Friedel_coverage 0.932
_reflns_Friedel_fraction_full 0.927
_reflns_Friedel_fraction_max 0.927
_reflns_number_gt 4577
_reflns_number_total 5181
_reflns_threshold_expression 'I > 2\s(I)'
_cod_data_source_file suppl_j_ncrs-2023-0208_suppl_001.cif
_cod_data_source_block 2_0m
_cod_database_code 8107561
_shelx_space_group_comment
;
The symmetry employed for this shelxl refinement is uniquely defined
by the following loop, which should always be used as a source of
symmetry information in preference to the above space-group names.
They are only intended as comments.
;
_olex2_refinement_description
;
1. Fixed Uiso
 At 1.2 times of:
  All C(H) groups, All N(H) groups
2.a Aromatic/amide H refined with riding coordinates:
 N3(H3), N1(H1), C20(H20), C10(H10), C30(H30), C28(H28), C23(H23), C12(H12),
 C21(H21), C25(H25), C3(H3A), C15(H15), C26(H26), C36(H36), C5(H5), C16(H16),
 C33(H33), C7(H7), C18(H18), C17(H17), C6(H6), C8(H8), C2(H2), C24(H24),
 C35(H35), C34(H34)
;
_olex2_submission_special_instructions 'No special instructions were received'

loop_
_space_group_symop_operation_xyz
'x, y, z'

loop_
_atom_site_label
_atom_site_type_symbol
_atom_site_fract_x
_atom_site_fract_y
_atom_site_fract_z
_atom_site_U_iso_or_equiv
_atom_site_adp_type
_atom_site_occupancy
_atom_site_site_symmetry_order
_atom_site_calc_flag
_atom_site_refinement_flags_posn
_atom_site_refinement_flags_adp
_atom_site_refinement_flags_occupancy
_atom_site_disorder_assembly
_atom_site_disorder_group
Br1 Br -0.79202(8) -1.54403(7) 0.77589(6) 0.0770(3) Uani 1 1 d . . . . .
Br2 Br -0.18486(7) -0.84277(7) -0.03225(7) 0.0745(3) Uani 1 1 d . . . . .
C1 C -0.6556(6) -0.9566(6) 0.2845(5) 0.0378(11) Uani 1 1 d . . . . .
C2 C -0.5987(7) -0.8701(7) 0.1693(6) 0.0495(13) Uani 1 1 d . . . . .
H2 H -0.517986 -0.895443 0.118396 0.059 Uiso 1 1 calc R . . . .
C3 C -0.6616(7) -0.7522(6) 0.1343(6) 0.0484(13) Uani 1 1 d . . . . .
H3A H -0.624865 -0.699254 0.057831 0.058 Uiso 1 1 calc R . . . .
C4 C -0.7811(6) -0.7072(6) 0.2103(6) 0.0432(12) Uani 1 1 d . . . . .
C5 C -0.8429(8) -0.5799(7) 0.1798(7) 0.0560(15) Uani 1 1 d . . . . .
H5 H -0.807376 -0.525094 0.104095 0.067 Uiso 1 1 calc R . . . .
C6 C -0.9528(8) -0.5363(7) 0.2587(8) 0.0634(17) Uani 1 1 d . . . . .
H6 H -0.990912 -0.451264 0.237722 0.076 Uiso 1 1 calc R . . . .
C7 C -1.0090(8) -0.6185(9) 0.3713(10) 0.068(2) Uani 1 1 d . . . . .
H7 H -1.084797 -0.587861 0.424926 0.081 Uiso 1 1 calc R . . . .
C8 C -0.9538(7) -0.7444(8) 0.4042(8) 0.0566(17) Uani 1 1 d . . . . .
H8 H -0.993355 -0.798479 0.479220 0.068 Uiso 1 1 calc R . . . .
C9 C -0.8383(6) -0.7919(6) 0.3256(6) 0.0409(12) Uani 1 1 d . . . . .
C10 C -0.7725(6) -0.9160(6) 0.3587(5) 0.0400(11) Uani 1 1 d . . . . .
H10 H -0.810048 -0.971780 0.433307 0.048 Uiso 1 1 calc R . . . .
C11 C -0.5731(6) -1.0778(6) 0.3225(5) 0.0400(11) Uani 1 1 d . . . . .
C12 C -0.6592(6) -1.4017(6) 0.5025(6) 0.0429(12) Uani 1 1 d . . . . .
H12 H -0.757257 -1.390810 0.532367 0.051 Uiso 1 1 calc R . . . .
C13 C -0.5897(6) -1.5263(6) 0.5472(6) 0.0440(12) Uani 1 1 d . . . . .
C14 C -0.6355(7) -1.6003(6) 0.6648(6) 0.0484(13) Uani 1 1 d . . . . .
C15 C -0.5680(9) -1.7179(7) 0.7099(7) 0.0646(18) Uani 1 1 d . . . . .
H15 H -0.599391 -1.764427 0.791012 0.078 Uiso 1 1 calc R . . . .
C16 C -0.4567(9) -1.7628(7) 0.6339(9) 0.070(2) Uani 1 1 d . . . . .
H16 H -0.409836 -1.839501 0.664276 0.084 Uiso 1 1 calc R . . . .
C17 C -0.4106(8) -1.6955(7) 0.5099(9) 0.0656(18) Uani 1 1 d . . . . .
H17 H -0.336689 -1.729448 0.456480 0.079 Uiso 1 1 calc R . . . .
C18 C -0.4764(7) -1.5787(7) 0.4687(7) 0.0541(14) Uani 1 1 d . . . . .
H18 H -0.445407 -1.533158 0.386994 0.065 Uiso 1 1 calc R . . . .
C19 C -0.2020(6) -1.2446(6) 0.6102(5) 0.0385(11) Uani 1 1 d . . . . .
C20 C -0.3133(6) -1.1548(6) 0.6348(6) 0.0425(12) Uani 1 1 d . . . . .
H20 H -0.331801 -1.087876 0.569180 0.051 Uiso 1 1 calc R . . . .
C21 C -0.3947(7) -1.1643(7) 0.7538(6) 0.0497(13) Uani 1 1 d . . . . .
H21 H -0.467896 -1.103943 0.767701 0.060 Uiso 1 1 calc R . . . .
C22 C -0.3695(6) -1.2636(6) 0.8552(5) 0.0413(12) Uani 1 1 d . . . . .
C23 C -0.4453(7) -1.2737(8) 0.9821(6) 0.0547(15) Uani 1 1 d . . . . .
H23 H -0.515830 -1.211885 1.000800 0.066 Uiso 1 1 calc R . . . .
C24 C -0.4176(8) -1.3719(8) 1.0779(7) 0.0611(16) Uani 1 1 d . . . . .
H24 H -0.469143 -1.376376 1.160709 0.073 Uiso 1 1 calc R . . . .
C25 C -0.3116(8) -1.4661(8) 1.0519(7) 0.0610(16) Uani 1 1 d . . . . .
H25 H -0.294568 -1.534530 1.116569 0.073 Uiso 1 1 calc R . . . .
C26 C -0.2334(8) -1.4573(7) 0.9314(7) 0.0569(15) Uani 1 1 d . . . . .
H26 H -0.161094 -1.518319 0.916208 0.068 Uiso 1 1 calc R . . . .
C27 C -0.2597(6) -1.3585(6) 0.8305(5) 0.0413(12) Uani 1 1 d . . . . .
C28 C -0.1765(6) -1.3431(6) 0.7077(6) 0.0443(12) Uani 1 1 d . . . . .
H28 H -0.101912 -1.401611 0.692272 0.053 Uiso 1 1 calc R . . . .
C29 C -0.0993(6) -1.2299(6) 0.4889(5) 0.0385(11) Uani 1 1 d . . . . .
C30 C -0.1080(6) -1.0898(6) 0.1637(6) 0.0438(12) Uani 1 1 d . . . . .
H30 H -0.197078 -1.048472 0.172455 0.053 Uiso 1 1 calc R . . . .
C31 C -0.0188(6) -1.0723(6) 0.0367(5) 0.0432(12) Uani 1 1 d . . . . .
C32 C -0.0419(7) -0.9716(6) -0.0601(6) 0.0492(13) Uani 1 1 d . . . . .
C33 C 0.0404(9) -0.9580(8) -0.1836(7) 0.0640(18) Uani 1 1 d . . . . .
H33 H 0.023829 -0.889162 -0.247933 0.077 Uiso 1 1 calc R . . . .
C34 C 0.1452(9) -1.0492(9) -0.2057(7) 0.071(2) Uani 1 1 d . . . . .
H34 H 0.200485 -1.041208 -0.286692 0.085 Uiso 1 1 calc R . . . .
C35 C 0.1717(7) -1.1517(8) -0.1130(7) 0.0600(16) Uani 1 1 d . . . . .
H35 H 0.242625 -1.213069 -0.132250 0.072 Uiso 1 1 calc R . . . .
C36 C 0.0936(7) -1.1642(8) 0.0083(6) 0.0587(16) Uani 1 1 d . . . . .
H36 H 0.113572 -1.232229 0.072192 0.070 Uiso 1 1 calc R . . . .
N1 N -0.6579(5) -1.1953(5) 0.3830(5) 0.0428(10) Uani 1 1 d . . . . .
H1 H -0.755881 -1.199970 0.396825 0.051 Uiso 1 1 calc R . . . .
N2 N -0.5836(5) -1.3079(5) 0.4220(5) 0.0420(11) Uani 1 1 d . . . . .
N3 N -0.1548(5) -1.1771(5) 0.3743(5) 0.0442(10) Uani 1 1 d . . . . .
H3 H -0.245893 -1.153536 0.371955 0.053 Uiso 1 1 calc R . . . .
N4 N -0.0626(5) -1.1616(6) 0.2605(5) 0.0417(10) Uani 1 1 d . . . . .
O1 O -0.4329(5) -1.0680(5) 0.3012(5) 0.0556(11) Uani 1 1 d . . . . .
O2 O 0.0330(5) -1.2610(5) 0.4952(4) 0.0511(11) Uani 1 1 d . . . . .

loop_
_atom_site_aniso_label
_atom_site_aniso_U_11
_atom_site_aniso_U_22
_atom_site_aniso_U_33
_atom_site_aniso_U_23
_atom_site_aniso_U_13
_atom_site_aniso_U_12
Br2 0.0934(6) 0.0558(4) 0.0817(5) 0.0157(4) -0.0043(4) 0.0316(4)
Br1 0.1059(6) 0.0760(5) 0.0575(4) 0.0125(3) 0.0235(4) 0.0343(4)
N4 0.036(2) 0.048(3) 0.043(2) 0.005(2) 0.0028(18) 0.014(2)
N2 0.040(2) 0.043(3) 0.046(3) 0.009(2) -0.0019(19) 0.015(2)
O1 0.039(2) 0.066(3) 0.070(3) 0.029(2) 0.0125(18) 0.0269(19)
N3 0.033(2) 0.057(3) 0.047(3) 0.013(2) 0.0049(19) 0.020(2)
O2 0.039(2) 0.068(3) 0.055(2) 0.016(2) 0.0080(17) 0.0294(19)
N1 0.032(2) 0.045(2) 0.055(3) 0.013(2) -0.0002(19) 0.0155(19)
C32 0.053(3) 0.038(3) 0.056(3) 0.007(3) -0.005(3) 0.006(3)
C13 0.043(3) 0.041(3) 0.048(3) 0.006(2) -0.010(2) 0.007(2)
C27 0.041(3) 0.036(3) 0.046(3) 0.002(2) -0.004(2) 0.005(2)
C31 0.044(3) 0.040(3) 0.042(3) 0.004(2) -0.008(2) 0.001(2)
C9 0.031(3) 0.043(3) 0.048(3) 0.001(2) -0.004(2) 0.007(2)
C11 0.039(3) 0.047(3) 0.037(3) 0.011(2) 0.000(2) 0.015(2)
C14 0.061(3) 0.044(3) 0.041(3) 0.001(2) -0.010(3) 0.012(3)
C19 0.035(2) 0.039(3) 0.042(3) 0.001(2) -0.001(2) 0.008(2)
C20 0.038(3) 0.049(3) 0.045(3) 0.008(2) -0.004(2) 0.018(2)
C22 0.033(2) 0.046(3) 0.044(3) -0.003(2) -0.006(2) 0.008(2)
C10 0.038(3) 0.043(3) 0.039(3) 0.008(2) 0.000(2) 0.005(2)
C30 0.036(3) 0.042(3) 0.053(3) 0.006(2) -0.003(2) 0.006(2)
C28 0.043(3) 0.042(3) 0.053(3) 0.005(2) 0.002(2) 0.022(2)
C23 0.049(3) 0.071(4) 0.048(3) 0.002(3) 0.005(3) 0.019(3)
C29 0.036(3) 0.036(3) 0.045(3) 0.005(2) 0.000(2) 0.010(2)
C12 0.036(3) 0.046(3) 0.049(3) 0.005(2) -0.004(2) 0.012(2)
C21 0.042(3) 0.056(3) 0.055(3) 0.000(3) 0.000(2) 0.022(3)
C1 0.035(2) 0.040(3) 0.039(3) 0.006(2) -0.001(2) 0.007(2)
C25 0.068(4) 0.063(4) 0.052(4) 0.017(3) 0.001(3) 0.012(3)
C3 0.062(3) 0.048(3) 0.038(3) 0.015(2) 0.006(3) 0.014(3)
C15 0.083(5) 0.048(4) 0.065(4) 0.019(3) -0.007(4) 0.017(3)
C26 0.062(4) 0.049(3) 0.063(4) 0.012(3) 0.003(3) 0.018(3)
C36 0.048(3) 0.069(4) 0.050(3) -0.010(3) 0.004(3) -0.011(3)
C5 0.065(4) 0.049(3) 0.056(3) 0.002(3) -0.014(3) 0.019(3)
C4 0.045(3) 0.042(3) 0.042(3) 0.002(2) -0.009(2) 0.008(2)
C16 0.070(4) 0.046(4) 0.097(5) 0.015(4) -0.017(4) 0.020(3)
C33 0.077(5) 0.062(4) 0.048(3) 0.015(3) -0.004(3) -0.001(4)
C7 0.048(4) 0.056(4) 0.102(6) -0.001(4) 0.006(4) 0.019(3)
C18 0.049(3) 0.045(3) 0.070(4) 0.011(3) -0.005(3) 0.013(3)
C17 0.053(4) 0.048(4) 0.099(5) 0.003(4) 0.007(3) 0.018(3)
C6 0.059(4) 0.046(3) 0.088(5) 0.001(3) -0.013(4) 0.019(3)
C8 0.045(3) 0.052(4) 0.074(4) 0.005(3) 0.011(3) 0.011(3)
C2 0.052(3) 0.058(3) 0.045(3) 0.013(3) 0.010(2) 0.021(3)
C24 0.059(4) 0.074(4) 0.048(3) 0.011(3) 0.004(3) 0.004(3)
C35 0.050(3) 0.074(4) 0.056(4) -0.007(3) 0.003(3) 0.011(3)
C34 0.066(4) 0.085(5) 0.054(4) -0.005(4) 0.010(3) -0.007(4)

loop_
_atom_type_symbol
_atom_type_description
_atom_type_scat_dispersion_real
_atom_type_scat_dispersion_imag
_atom_type_scat_source
C C 0.0033 0.0016 'International Tables Vol C Tables 4.2.6.8 and 6.1.1.4'
H H 0.0000 0.0000 'International Tables Vol C Tables 4.2.6.8 and 6.1.1.4'
Br Br -0.2901 2.4595 'International Tables Vol C Tables 4.2.6.8 and 6.1.1.4'
N N 0.0061 0.0033 'International Tables Vol C Tables 4.2.6.8 and 6.1.1.4'
O O 0.0106 0.0060 'International Tables Vol C Tables 4.2.6.8 and 6.1.1.4'

loop_
_geom_angle_atom_site_label_1
_geom_angle_atom_site_label_2
_geom_angle_atom_site_label_3
_geom_angle
_geom_angle_site_symmetry_1
_geom_angle_site_symmetry_3
C30 N4 N3 116.0(5) . .
C12 N2 N1 115.8(4) . .
C29 N3 N4 118.5(4) . .
C11 N1 N2 118.3(4) . .
C31 C32 Br2 121.2(5) . .
C31 C32 C33 122.0(6) . .
C33 C32 Br2 116.8(5) . .
C14 C13 C12 121.7(5) . .
C14 C13 C18 117.1(5) . .
C18 C13 C12 121.2(5) . .
C28 C27 C22 118.3(5) . .
C26 C27 C22 119.1(5) . .
C26 C27 C28 122.6(5) . .
C32 C31 C30 122.1(5) . .
C32 C31 C36 117.6(6) . .
C36 C31 C30 120.3(5) . .
C10 C9 C4 118.8(5) . .
C8 C9 C10 122.8(5) . .
C8 C9 C4 118.3(5) . .
O1 C11 N1 122.4(5) . .
O1 C11 C1 120.6(5) . .
N1 C11 C1 117.0(4) . .
C13 C14 Br1 121.0(4) . .
C13 C14 C15 122.2(6) . .
C15 C14 Br1 116.8(5) . .
C20 C19 C29 123.5(5) . .
C28 C19 C20 118.8(5) . .
C28 C19 C29 117.5(5) . .
C21 C20 C19 121.0(5) . .
C23 C22 C27 117.8(5) . .
C21 C22 C27 118.7(5) . .
C21 C22 C23 123.4(5) . .
C1 C10 C9 121.9(5) . .
N4 C30 C31 119.4(5) . .
C19 C28 C27 122.1(5) . .
C24 C23 C22 121.6(6) . .
N3 C29 C19 117.0(4) . .
O2 C29 N3 121.6(5) . .
O2 C29 C19 121.3(5) . .
N2 C12 C13 119.3(5) . .
C20 C21 C22 121.0(5) . .
C10 C1 C11 123.9(5) . .
C10 C1 C2 118.7(5) . .
C2 C1 C11 117.2(4) . .
C26 C25 C24 119.9(6) . .
C2 C3 C4 121.9(5) . .
C16 C15 C14 119.0(6) . .
C25 C26 C27 121.4(6) . .
C35 C36 C31 120.1(7) . .
C6 C5 C4 121.3(6) . .
C3 C4 C9 118.2(5) . .
C3 C4 C5 122.9(5) . .
C5 C4 C9 118.9(5) . .
C15 C16 C17 121.0(6) . .
C34 C33 C32 117.9(6) . .
C8 C7 C6 120.9(6) . .
C17 C18 C13 121.5(6) . .
C18 C17 C16 119.0(6) . .
C5 C6 C7 120.1(6) . .
C7 C8 C9 120.6(6) . .
C3 C2 C1 120.4(5) . .
C23 C24 C25 120.2(6) . .
C34 C35 C36 120.0(7) . .
C33 C34 C35 122.3(7) . .

loop_
_geom_bond_atom_site_label_1
_geom_bond_atom_site_label_2
_geom_bond_distance
_geom_bond_site_symmetry_2
Br2 C32 1.892(6) .
Br1 C14 1.897(6) .
N4 N3 1.378(6) .
N4 C30 1.262(7) .
N2 N1 1.377(6) .
N2 C12 1.280(7) .
O1 C11 1.228(7) .
N3 C29 1.342(7) .
O2 C29 1.238(6) .
N1 C11 1.346(7) .
C32 C31 1.376(8) .
C32 C33 1.409(9) .
C13 C14 1.376(8) .
C13 C12 1.463(7) .
C13 C18 1.408(9) .
C27 C22 1.430(7) .
C27 C28 1.408(8) .
C27 C26 1.399(8) .
C31 C30 1.471(8) .
C31 C36 1.434(9) .
C9 C10 1.410(7) .
C9 C4 1.429(8) .
C9 C8 1.404(9) .
C11 C1 1.485(7) .
C14 C15 1.399(9) .
C19 C20 1.407(8) .
C19 C28 1.372(8) .
C19 C29 1.491(7) .
C20 C21 1.368(8) .
C22 C23 1.410(8) .
C22 C21 1.404(8) .
C10 C1 1.364(8) .
C23 C24 1.363(10) .
C1 C2 1.435(7) .
C25 C26 1.366(9) .
C25 C24 1.402(11) .
C3 C4 1.407(8) .
C3 C2 1.351(8) .
C15 C16 1.351(11) .
C36 C35 1.373(9) .
C5 C4 1.412(8) .
C5 C6 1.352(10) .
C16 C17 1.403(11) .
C33 C34 1.367(12) .
C7 C6 1.394(12) .
C7 C8 1.377(9) .
C18 C17 1.373(9) .
C35 C34 1.369(11) .
